data_1567497
loop_
_publ_author_name
'Chen, Chaohuang'
'Daniliuc, Constantin Gabriel'
'Klabunde, Sina'
'Hansen, Michael Ryan'
'Kehr, Gerald'
'Erker, Gerhard'

_publ_section_title
;
 Generation of Boryl-nitroxide Radicals from a Boraalkene via the Nitroso
 Ene Reaction
;
_journal_name_full 'Chemical Science'
_journal_paper_doi 10.1039/D2SC02485C
_journal_year 2022
_chemical_formula_sum 'C39 H39 B F5 N3 O'
_chemical_formula_weight 671.54
_space_group_crystal_system monoclinic
_space_group_IT_number 14
_space_group_name_Hall '-P 2ybc'
_space_group_name_H-M_alt 'P 1 21/c 1'
_atom_sites_solution_hydrogens geom
_atom_sites_solution_primary direct
_audit_creation_method 'APEX3 v2019.11-0'
_audit_update_record
;
2022-03-11 deposited with the CCDC.	2022-08-15 downloaded from the CCDC.
;
_cell_angle_alpha 90
_cell_angle_beta 94.624(2)
_cell_angle_gamma 90
_cell_formula_units_Z 4
_cell_length_a 9.5222(3)
_cell_length_b 18.1892(5)
_cell_length_c 19.3469(5)
_cell_measurement_reflns_used 5140
_cell_measurement_temperature 100.(2)
_cell_measurement_theta_max 66.5426
_cell_measurement_theta_min 4.5860
_cell_volume 3340.00(16)
_computing_cell_refinement 'SAINT V8.40B (Bruker Nano, Inc., 2019)'
_computing_data_collection 'Bruker APEX3 v2019.11-0 Photon III'
_computing_data_reduction 'SAINT V8.40B (Bruker Nano, Inc., 2019)'
_computing_molecular_graphics 'shelXle (C.B. Huebschle, rev 994)'
_computing_structure_refinement 'SHELXL-2018/3 (Sheldrick, 2018)'
_computing_structure_solution 'SHELXT 2018/2 (Sheldrick, 2018)'
_diffrn_ambient_temperature 100.(2)
_diffrn_detector_area_resol_mean 8.3333
_diffrn_measured_fraction_theta_full 0.998
_diffrn_measured_fraction_theta_max 0.998
_diffrn_measurement_device 'Bruker APEXII Diffractometer'
_diffrn_measurement_device_type 'Kappa CCD APEXII'
_diffrn_measurement_method 'phi/omega scans'
_diffrn_radiation_monochromator graphite
_diffrn_radiation_probe x-ray
_diffrn_radiation_type CuK\a
_diffrn_radiation_wavelength 1.54178
_diffrn_reflns_av_R_equivalents 0.0860
_diffrn_reflns_av_unetI/netI 0.0463
_diffrn_reflns_limit_h_max 11
_diffrn_reflns_limit_h_min -11
_diffrn_reflns_limit_k_max 21
_diffrn_reflns_limit_k_min -21
_diffrn_reflns_limit_l_max 23
_diffrn_reflns_limit_l_min -23
_diffrn_reflns_number 44910
_diffrn_reflns_theta_full 66.70
_diffrn_reflns_theta_max 66.70
_diffrn_reflns_theta_min 4.59
_diffrn_source 'Cu sealed tube'
_diffrn_source_current 30.0
_diffrn_source_power 1.50
_diffrn_source_type 'fine-focus sealed tube'
_diffrn_source_voltage 50
_exptl_absorpt_coefficient_mu 0.825
_exptl_absorpt_correction_T_max 0.97
_exptl_absorpt_correction_T_min 0.84
_exptl_absorpt_correction_type multi-scan
_exptl_absorpt_process_details
;
SADABS-2016/2 - Bruker AXS area detector scaling and absorption
correction. Reference: Krause, L., Herbst-Irmer, R., Sheldrick G.M.
& Stalke D., J. Appl. Cryst. 48 (2015) 3-10.
;
_exptl_crystal_colour colourless
_exptl_crystal_density_diffrn 1.335
_exptl_crystal_density_method 'not measured'
_exptl_crystal_description plate
_exptl_crystal_F_000 1408
_exptl_crystal_size_max 0.220
_exptl_crystal_size_mid 0.080
_exptl_crystal_size_min 0.040
_refine_diff_density_max 0.248
_refine_diff_density_min -0.258
_refine_ls_extinction_method none
_refine_ls_goodness_of_fit_ref 1.023
_refine_ls_hydrogen_treatment constr
_refine_ls_matrix_type full
_refine_ls_number_parameters 449
_refine_ls_number_reflns 5909
_refine_ls_number_restraints 0
_refine_ls_restrained_S_all 1.023
_refine_ls_R_factor_all 0.0599
_refine_ls_R_factor_gt 0.0416
_refine_ls_shift/su_max 0.000
_refine_ls_shift/su_mean 0.000
_refine_ls_structure_factor_coef Fsqd
_refine_ls_weighting_details 'w=1/[\s^2^(Fo^2^)+(0.0524P)^2^+0.5608P] where P=(Fo^2^+2Fc^2^)/3'
_refine_ls_weighting_scheme calc
_refine_ls_wR_factor_gt 0.0970
_refine_ls_wR_factor_ref 0.1064
_reflns_Friedel_coverage 0.000
_reflns_number_gt 4460
_reflns_number_total 5909
_reflns_threshold_expression 'I > 2\s(I)'
_cod_data_source_file d2sc02485c3.cif
_cod_data_source_block 4_erk10081
_cod_depositor_comments
;
The following automatic conversions were performed:

data item '_exptl_absorpt_correction_type' value 'Multi-Scan' was
changed to 'multi-scan' in accordance with the
/home/data/users/saulius/crontab/automatic-downloads/rss-feeds/RSC/lib/dictionaries/cif_core.dic
dictionary named 'cif_core.dic' version 2.4.2 last updated on
2011-04-26.

Automatic conversion script
Id: cif_fix_values 7556 2019-12-06 15:28:31Z antanas 
;
_cod_database_code 1567497

loop_
_space_group_symop_operation_xyz
'x, y, z'
'-x, y+1/2, -z+1/2'
'-x, -y, -z'
'x, -y-1/2, z-1/2'

loop_
_atom_site_type_symbol
_atom_site_label
_atom_site_fract_x
_atom_site_fract_y
_atom_site_fract_z
_atom_site_U_iso_or_equiv
_atom_site_adp_type
_atom_site_calc_flag
_atom_site_refinement_flags_adp
_atom_site_refinement_flags_occupancy
_atom_site_refinement_flags_posn
_atom_site_occupancy
_atom_site_disorder_assembly
_atom_site_disorder_group
B B1 0.2854(2) 0.45701(11) 0.70811(10) 0.0165(4) Uani d . . . 1 . .
N N1 0.33122(16) 0.58378(8) 0.65183(8) 0.0171(3) Uani d . . . 1 . .
N N2 0.43814(16) 0.57659(8) 0.75380(7) 0.0166(3) Uani d . . . 1 . .
N N3 0.18893(16) 0.38970(8) 0.62858(7) 0.0166(3) Uani d . . . 1 . .
O O1 0.13921(13) 0.44986(6) 0.67205(6) 0.0163(3) Uani d . . . 1 . .
C C1 0.34798(19) 0.53974(9) 0.70822(9) 0.0156(4) Uani d . . . 1 . .
C C2 0.4100(2) 0.64734(10) 0.66199(10) 0.0202(4) Uani d . . . 1 . .
H H2 0.415887 0.686581 0.629946 0.024 Uiso calc U . R 1 . .
C C3 0.4765(2) 0.64307(10) 0.72552(10) 0.0207(4) Uani d . . . 1 . .
H H3 0.538194 0.67877 0.747154 0.025 Uiso calc U . R 1 . .
C C11 0.25242(19) 0.56691(9) 0.58637(9) 0.0170(4) Uani d . . . 1 . .
C C12 0.29031(19) 0.50418(10) 0.55054(9) 0.0169(4) Uani d . . . 1 . .
C C13 0.2221(2) 0.49358(10) 0.48491(9) 0.0201(4) Uani d . . . 1 . .
H H13 0.244305 0.451599 0.45869 0.024 Uiso calc U . R 1 . .
C C14 0.1221(2) 0.54319(11) 0.45704(9) 0.0222(4) Uani d . . . 1 . .
H H14 0.078732 0.535549 0.411643 0.027 Uiso calc U . R 1 . .
C C15 0.0852(2) 0.60364(10) 0.49497(9) 0.0205(4) Uani d . . . 1 . .
H H15 0.015859 0.636844 0.475498 0.025 Uiso calc U . R 1 . .
C C16 0.14853(19) 0.61654(10) 0.56156(9) 0.0186(4) Uani d . . . 1 . .
C C17 0.39806(19) 0.44937(10) 0.58285(9) 0.0175(4) Uani d . . . 1 . .
H H17 0.482626 0.4781 0.601069 0.021 Uiso calc U . R 1 . .
C C18 0.34186(19) 0.40821(10) 0.64495(9) 0.0169(4) Uani d . . . 1 . .
H H18 0.400939 0.365142 0.661148 0.02 Uiso calc U . R 1 . .
C C19 0.4470(2) 0.39399(10) 0.53034(10) 0.0228(4) Uani d . . . 1 . .
H H19A 0.369768 0.360108 0.516507 0.034 Uiso calc U . R 1 . .
H H19B 0.527494 0.366146 0.551449 0.034 Uiso calc U . R 1 . .
H H19C 0.47507 0.420235 0.489412 0.034 Uiso calc U . R 1 . .
C C20 0.0962(2) 0.67966(10) 0.60410(10) 0.0216(4) Uani d . . . 1 . .
H H20 0.148065 0.677779 0.65111 0.026 Uiso calc U . R 1 . .
C C21 -0.0613(2) 0.67082(11) 0.61331(10) 0.0268(4) Uani d . . . 1 . .
H H21A -0.115086 0.675252 0.568133 0.04 Uiso calc U . R 1 . .
H H21B -0.091323 0.709173 0.644504 0.04 Uiso calc U . R 1 . .
H H21C -0.078246 0.622365 0.633181 0.04 Uiso calc U . R 1 . .
C C22 0.1254(2) 0.75447(11) 0.57198(11) 0.0302(5) Uani d . . . 1 . .
H H22A 0.226882 0.760039 0.568368 0.045 Uiso calc U . R 1 . .
H H22B 0.092071 0.793655 0.601352 0.045 Uiso calc U . R 1 . .
H H22C 0.075851 0.757616 0.525669 0.045 Uiso calc U . R 1 . .
C C31 0.49976(19) 0.55426(9) 0.82168(9) 0.0164(4) Uani d . . . 1 . .
C C32 0.61154(19) 0.50373(10) 0.82528(9) 0.0177(4) Uani d . . . 1 . .
C C33 0.6808(2) 0.49122(10) 0.89050(10) 0.0211(4) Uani d . . . 1 . .
H H33 0.755802 0.456671 0.895367 0.025 Uiso calc U . R 1 . .
C C34 0.6416(2) 0.52862(11) 0.94825(9) 0.0232(4) Uani d . . . 1 . .
H H34 0.691998 0.520503 0.991973 0.028 Uiso calc U . R 1 . .
C C35 0.5304(2) 0.57743(10) 0.94328(10) 0.0222(4) Uani d . . . 1 . .
H H35 0.504784 0.601997 0.983724 0.027 Uiso calc U . R 1 . .
C C36 0.4549(2) 0.59133(10) 0.87958(9) 0.0188(4) Uani d . . . 1 . .
C C37 0.6572(2) 0.46482(10) 0.76129(10) 0.0216(4) Uani d . . . 1 . .
H H37 0.57013 0.452242 0.731219 0.026 Uiso calc U . R 1 . .
C C38 0.7478(2) 0.51488(12) 0.71918(11) 0.0310(5) Uani d . . . 1 . .
H H38A 0.695247 0.559767 0.70617 0.046 Uiso calc U . R 1 . .
H H38B 0.771587 0.489083 0.677206 0.046 Uiso calc U . R 1 . .
H H38C 0.834602 0.527782 0.747255 0.046 Uiso calc U . R 1 . .
C C39 0.7371(2) 0.39301(11) 0.77806(11) 0.0283(5) Uani d . . . 1 . .
H H39A 0.830493 0.404272 0.800631 0.042 Uiso calc U . R 1 . .
H H39B 0.747572 0.365787 0.735065 0.042 Uiso calc U . R 1 . .
H H39C 0.684424 0.36307 0.809214 0.042 Uiso calc U . R 1 . .
C C40 0.3316(2) 0.64445(10) 0.87615(10) 0.0224(4) Uani d . . . 1 . .
H H40 0.280772 0.640398 0.829015 0.027 Uiso calc U . R 1 . .
C C41 0.2274(2) 0.62572(11) 0.92966(10) 0.0272(5) Uani d . . . 1 . .
H H41A 0.194913 0.57493 0.92279 0.041 Uiso calc U . R 1 . .
H H41B 0.146591 0.659154 0.924048 0.041 Uiso calc U . R 1 . .
H H41C 0.273969 0.631079 0.976437 0.041 Uiso calc U . R 1 . .
C C42 0.3818(2) 0.72433(11) 0.88626(12) 0.0330(5) Uani d . . . 1 . .
H H42A 0.435002 0.729261 0.931549 0.049 Uiso calc U . R 1 . .
H H42B 0.300079 0.757216 0.88412 0.049 Uiso calc U . R 1 . .
H H42C 0.44248 0.737439 0.849568 0.049 Uiso calc U . R 1 . .
C C51 0.28088(19) 0.42112(9) 0.78565(9) 0.0163(4) Uani d . . . 1 . .
C C52 0.1812(2) 0.44884(9) 0.82738(9) 0.0175(4) Uani d . . . 1 . .
C C53 0.1493(2) 0.41874(10) 0.88964(9) 0.0194(4) Uani d . . . 1 . .
C C54 0.2224(2) 0.35727(10) 0.91419(9) 0.0199(4) Uani d . . . 1 . .
C C55 0.3228(2) 0.32752(10) 0.87543(9) 0.0198(4) Uani d . . . 1 . .
C C56 0.34853(19) 0.35862(10) 0.81239(9) 0.0178(4) Uani d . . . 1 . .
C C61 0.14322(19) 0.32042(9) 0.65204(9) 0.0161(4) Uani d . . . 1 . .
C C62 0.2082(2) 0.25658(10) 0.62997(10) 0.0214(4) Uani d . . . 1 . .
H H62 0.28407 0.260107 0.601117 0.026 Uiso calc U . R 1 . .
C C63 0.1621(2) 0.18819(10) 0.65012(10) 0.0253(4) Uani d . . . 1 . .
H H63 0.207171 0.14504 0.635302 0.03 Uiso calc U . R 1 . .
C C64 0.0504(2) 0.18213(11) 0.69180(10) 0.0267(5) Uani d . . . 1 . .
H H64 0.020232 0.135233 0.706343 0.032 Uiso calc U . R 1 . .
C C65 -0.0163(2) 0.24553(10) 0.71189(10) 0.0250(4) Uani d . . . 1 . .
H H65 -0.094309 0.241753 0.739339 0.03 Uiso calc U . R 1 . .
C C66 0.0294(2) 0.31445(10) 0.69242(9) 0.0206(4) Uani d . . . 1 . .
H H66 -0.017017 0.357439 0.706668 0.025 Uiso calc U . R 1 . .
F F52 0.10698(12) 0.50954(6) 0.80580(5) 0.0231(3) Uani d . . . 1 . .
F F53 0.04915(12) 0.44806(6) 0.92662(5) 0.0271(3) Uani d . . . 1 . .
F F54 0.19614(12) 0.32724(6) 0.97505(5) 0.0267(3) Uani d . . . 1 . .
F F55 0.39446(13) 0.26720(6) 0.89878(6) 0.0301(3) Uani d . . . 1 . .
F F56 0.44438(12) 0.32312(6) 0.77625(5) 0.0245(3) Uani d . . . 1 . .

loop_
_atom_site_aniso_label
_atom_site_aniso_U_11
_atom_site_aniso_U_22
_atom_site_aniso_U_33
_atom_site_aniso_U_12
_atom_site_aniso_U_13
_atom_site_aniso_U_23
B1 0.0156(10) 0.0161(10) 0.0173(10) -0.0003(8) -0.0010(8) 0.0011(8)
N1 0.0189(8) 0.0153(7) 0.0166(7) -0.0020(6) -0.0026(6) 0.0008(6)
N2 0.0186(8) 0.0149(7) 0.0157(7) -0.0005(6) -0.0017(6) 0.0016(6)
N3 0.0180(8) 0.0145(7) 0.0174(7) 0.0003(6) 0.0024(6) -0.0025(6)
O1 0.0174(7) 0.0146(6) 0.0168(6) 0.0011(5) 0.0014(5) -0.0022(5)
C1 0.0151(9) 0.0174(9) 0.0141(8) 0.0013(7) -0.0002(7) -0.0002(7)
C2 0.0230(10) 0.0146(9) 0.0226(9) -0.0037(7) -0.0001(8) 0.0039(7)
C3 0.0232(10) 0.0163(9) 0.0220(9) -0.0040(7) -0.0019(8) 0.0008(8)
C11 0.0180(9) 0.0172(9) 0.0152(8) -0.0047(7) -0.0015(7) 0.0032(7)
C12 0.0161(9) 0.0191(9) 0.0156(9) -0.0044(7) 0.0029(7) 0.0033(7)
C13 0.0194(10) 0.0227(10) 0.0183(9) -0.0052(8) 0.0029(8) -0.0007(8)
C14 0.0206(10) 0.0310(10) 0.0147(9) -0.0046(8) -0.0003(7) 0.0017(8)
C15 0.0205(10) 0.0230(10) 0.0179(9) -0.0012(8) 0.0005(8) 0.0052(8)
C16 0.0169(9) 0.0190(9) 0.0197(9) -0.0034(7) 0.0006(7) 0.0037(7)
C17 0.0174(9) 0.0168(9) 0.0181(9) -0.0015(7) 0.0010(7) -0.0008(7)
C18 0.0149(9) 0.0162(9) 0.0190(9) -0.0017(7) -0.0013(7) 0.0014(7)
C19 0.0247(11) 0.0237(10) 0.0204(9) 0.0013(8) 0.0049(8) 0.0011(8)
C20 0.0243(10) 0.0188(9) 0.0206(9) 0.0009(8) -0.0039(8) 0.0013(8)
C21 0.0272(11) 0.0275(11) 0.0257(10) 0.0025(9) 0.0019(9) 0.0003(9)
C22 0.0315(12) 0.0216(10) 0.0368(12) -0.0015(9) -0.0024(9) 0.0040(9)
C31 0.0172(9) 0.0161(9) 0.0152(8) -0.0031(7) -0.0033(7) 0.0007(7)
C32 0.0167(9) 0.0172(9) 0.0190(9) -0.0033(7) 0.0006(7) 0.0006(7)
C33 0.0156(10) 0.0221(10) 0.0247(10) -0.0012(7) -0.0025(8) 0.0029(8)
C34 0.0248(11) 0.0291(10) 0.0148(9) -0.0034(8) -0.0039(8) 0.0024(8)
C35 0.0243(11) 0.0251(10) 0.0172(9) -0.0023(8) 0.0016(8) -0.0041(8)
C36 0.0187(10) 0.0186(9) 0.0191(9) -0.0042(7) 0.0004(7) 0.0004(7)
C37 0.0186(10) 0.0252(10) 0.0207(9) 0.0005(8) -0.0004(8) -0.0033(8)
C38 0.0306(12) 0.0374(12) 0.0259(10) -0.0010(9) 0.0087(9) 0.0002(9)
C39 0.0230(11) 0.0278(11) 0.0340(11) 0.0050(8) 0.0015(9) -0.0057(9)
C40 0.0222(10) 0.0219(10) 0.0225(10) 0.0012(8) -0.0019(8) -0.0041(8)
C41 0.0256(11) 0.0303(11) 0.0255(10) 0.0042(9) 0.0004(8) -0.0072(9)
C42 0.0351(13) 0.0207(10) 0.0424(12) 0.0012(9) -0.0012(10) -0.0054(9)
C51 0.0157(9) 0.0155(9) 0.0170(9) -0.0031(7) -0.0019(7) -0.0012(7)
C52 0.0199(10) 0.0133(8) 0.0185(9) 0.0019(7) -0.0027(7) -0.0004(7)
C53 0.0189(10) 0.0226(9) 0.0168(9) -0.0006(8) 0.0018(7) -0.0037(8)
C54 0.0234(10) 0.0207(9) 0.0153(9) -0.0046(8) 0.0004(8) 0.0028(7)
C55 0.0216(10) 0.0157(9) 0.0216(9) 0.0021(7) -0.0020(8) 0.0046(8)
C56 0.0162(9) 0.0187(9) 0.0184(9) 0.0006(7) 0.0006(7) -0.0018(7)
C61 0.0194(10) 0.0167(9) 0.0114(8) -0.0027(7) -0.0038(7) 0.0022(7)
C62 0.0216(10) 0.0213(10) 0.0212(9) -0.0017(8) 0.0010(8) -0.0038(8)
C63 0.0292(11) 0.0168(9) 0.0290(11) 0.0003(8) -0.0032(9) -0.0036(8)
C64 0.0298(12) 0.0193(10) 0.0300(11) -0.0067(8) -0.0032(9) 0.0050(8)
C65 0.0229(11) 0.0250(10) 0.0274(10) -0.0045(8) 0.0041(8) 0.0039(8)
C66 0.0198(10) 0.0211(9) 0.0208(9) -0.0012(7) 0.0016(8) -0.0004(8)
F52 0.0270(6) 0.0197(5) 0.0225(5) 0.0093(4) 0.0015(5) 0.0016(4)
F53 0.0290(7) 0.0314(6) 0.0220(6) 0.0055(5) 0.0085(5) -0.0009(5)
F54 0.0348(7) 0.0290(6) 0.0166(5) -0.0031(5) 0.0034(5) 0.0062(5)
F55 0.0344(7) 0.0259(6) 0.0303(6) 0.0105(5) 0.0029(5) 0.0121(5)
F56 0.0247(6) 0.0240(6) 0.0255(6) 0.0090(5) 0.0068(5) 0.0049(5)

loop_
_atom_type_symbol
_atom_type_description
_atom_type_scat_dispersion_real
_atom_type_scat_dispersion_imag
_atom_type_scat_source
C C 0.0181 0.0091 'International Tables Vol C Tables 4.2.6.8 and 6.1.1.4'
H H 0.0000 0.0000 'International Tables Vol C Tables 4.2.6.8 and 6.1.1.4'
B B 0.0090 0.0039 'International Tables Vol C Tables 4.2.6.8 and 6.1.1.4'
F F 0.0727 0.0534 'International Tables Vol C Tables 4.2.6.8 and 6.1.1.4'
N N 0.0311 0.0180 'International Tables Vol C Tables 4.2.6.8 and 6.1.1.4'
O O 0.0492 0.0322 'International Tables Vol C Tables 4.2.6.8 and 6.1.1.4'

loop_
_geom_angle_atom_site_label_1
_geom_angle_atom_site_label_2
_geom_angle_atom_site_label_3
_geom_angle_site_symmetry_1
_geom_angle_site_symmetry_3
_geom_angle
_geom_angle_publ_flag
O1 B1 C1 . . 113.94(14) ?
O1 B1 C18 . . 87.39(13) ?
C1 B1 C18 . . 111.23(15) ?
O1 B1 C51 . . 107.28(14) ?
C1 B1 C51 . . 113.94(15) ?
C18 B1 C51 . . 120.12(15) ?
C1 N1 C2 . . 110.66(15) ?
C1 N1 C11 . . 126.69(15) ?
C2 N1 C11 . . 122.47(15) ?
C1 N2 C3 . . 110.29(14) ?
C1 N2 C31 . . 129.61(15) ?
C3 N2 C31 . . 120.01(15) ?
C61 N3 O1 . . 110.73(13) ?
C61 N3 C18 . . 116.63(14) ?
O1 N3 C18 . . 93.63(12) ?
N3 O1 B1 . . 90.06(12) ?
N1 C1 N2 . . 105.00(15) ?
N1 C1 B1 . . 122.02(15) ?
N2 C1 B1 . . 132.35(15) ?
C3 C2 N1 . . 107.02(16) ?
C3 C2 H2 . . 126.5 ?
N1 C2 H2 . . 126.5 ?
C2 C3 N2 . . 107.01(16) ?
C2 C3 H3 . . 126.5 ?
N2 C3 H3 . . 126.5 ?
C16 C11 C12 . . 124.17(16) ?
C16 C11 N1 . . 117.75(16) ?
C12 C11 N1 . . 118.00(16) ?
C13 C12 C11 . . 116.45(17) ?
C13 C12 C17 . . 122.10(16) ?
C11 C12 C17 . . 121.43(15) ?
C14 C13 C12 . . 121.26(18) ?
C14 C13 H13 . . 119.4 ?
C12 C13 H13 . . 119.4 ?
C15 C14 C13 . . 120.40(17) ?
C15 C14 H14 . . 119.8 ?
C13 C14 H14 . . 119.8 ?
C14 C15 C16 . . 120.90(18) ?
C14 C15 H15 . . 119.6 ?
C16 C15 H15 . . 119.6 ?
C11 C16 C15 . . 116.73(17) ?
C11 C16 C20 . . 123.83(16) ?
C15 C16 C20 . . 119.34(17) ?
C12 C17 C19 . . 112.85(15) ?
C12 C17 C18 . . 111.76(15) ?
C19 C17 C18 . . 109.88(14) ?
C12 C17 H17 . . 107.4 ?
C19 C17 H17 . . 107.4 ?
C18 C17 H17 . . 107.4 ?
N3 C18 C17 . . 109.55(14) ?
N3 C18 B1 . . 84.71(13) ?
C17 C18 B1 . . 118.20(14) ?
N3 C18 H18 . . 113.7 ?
C17 C18 H18 . . 113.7 ?
B1 C18 H18 . . 113.7 ?
C17 C19 H19A . . 109.5 ?
C17 C19 H19B . . 109.5 ?
H19A C19 H19B . . 109.5 ?
C17 C19 H19C . . 109.5 ?
H19A C19 H19C . . 109.5 ?
H19B C19 H19C . . 109.5 ?
C16 C20 C22 . . 111.93(16) ?
C16 C20 C21 . . 110.51(16) ?
C22 C20 C21 . . 110.60(16) ?
C16 C20 H20 . . 107.9 ?
C22 C20 H20 . . 107.9 ?
C21 C20 H20 . . 107.9 ?
C20 C21 H21A . . 109.5 ?
C20 C21 H21B . . 109.5 ?
H21A C21 H21B . . 109.5 ?
C20 C21 H21C . . 109.5 ?
H21A C21 H21C . . 109.5 ?
H21B C21 H21C . . 109.5 ?
C20 C22 H22A . . 109.5 ?
C20 C22 H22B . . 109.5 ?
H22A C22 H22B . . 109.5 ?
C20 C22 H22C . . 109.5 ?
H22A C22 H22C . . 109.5 ?
H22B C22 H22C . . 109.5 ?
C36 C31 C32 . . 123.60(16) ?
C36 C31 N2 . . 117.43(16) ?
C32 C31 N2 . . 118.52(16) ?
C33 C32 C31 . . 116.95(17) ?
C33 C32 C37 . . 121.04(17) ?
C31 C32 C37 . . 122.01(16) ?
C34 C33 C32 . . 120.73(18) ?
C34 C33 H33 . . 119.6 ?
C32 C33 H33 . . 119.6 ?
C35 C34 C33 . . 121.04(17) ?
C35 C34 H34 . . 119.5 ?
C33 C34 H34 . . 119.5 ?
C34 C35 C36 . . 121.00(17) ?
C34 C35 H35 . . 119.5 ?
C36 C35 H35 . . 119.5 ?
C35 C36 C31 . . 116.65(17) ?
C35 C36 C40 . . 119.63(17) ?
C31 C36 C40 . . 123.72(16) ?
C32 C37 C39 . . 113.21(16) ?
C32 C37 C38 . . 111.49(16) ?
C39 C37 C38 . . 109.09(17) ?
C32 C37 H37 . . 107.6 ?
C39 C37 H37 . . 107.6 ?
C38 C37 H37 . . 107.6 ?
C37 C38 H38A . . 109.5 ?
C37 C38 H38B . . 109.5 ?
H38A C38 H38B . . 109.5 ?
C37 C38 H38C . . 109.5 ?
H38A C38 H38C . . 109.5 ?
H38B C38 H38C . . 109.5 ?
C37 C39 H39A . . 109.5 ?
C37 C39 H39B . . 109.5 ?
H39A C39 H39B . . 109.5 ?
C37 C39 H39C . . 109.5 ?
H39A C39 H39C . . 109.5 ?
H39B C39 H39C . . 109.5 ?
C36 C40 C41 . . 111.74(16) ?
C36 C40 C42 . . 111.36(16) ?
C41 C40 C42 . . 109.68(17) ?
C36 C40 H40 . . 108.0 ?
C41 C40 H40 . . 108.0 ?
C42 C40 H40 . . 108.0 ?
C40 C41 H41A . . 109.5 ?
C40 C41 H41B . . 109.5 ?
H41A C41 H41B . . 109.5 ?
C40 C41 H41C . . 109.5 ?
H41A C41 H41C . . 109.5 ?
H41B C41 H41C . . 109.5 ?
C40 C42 H42A . . 109.5 ?
C40 C42 H42B . . 109.5 ?
H42A C42 H42B . . 109.5 ?
C40 C42 H42C . . 109.5 ?
H42A C42 H42C . . 109.5 ?
H42B C42 H42C . . 109.5 ?
C56 C51 C52 . . 113.54(16) ?
C56 C51 B1 . . 128.49(16) ?
C52 C51 B1 . . 117.17(15) ?
F52 C52 C53 . . 116.46(16) ?
F52 C52 C51 . . 118.63(15) ?
C53 C52 C51 . . 124.91(16) ?
F53 C53 C52 . . 121.44(16) ?
F53 C53 C54 . . 119.76(16) ?
C52 C53 C54 . . 118.80(17) ?
F54 C54 C55 . . 120.46(16) ?
F54 C54 C53 . . 120.53(17) ?
C55 C54 C53 . . 119.01(17) ?
F55 C55 C54 . . 119.54(16) ?
F55 C55 C56 . . 120.38(17) ?
C54 C55 C56 . . 120.07(16) ?
F56 C56 C55 . . 115.72(15) ?
F56 C56 C51 . . 120.63(16) ?
C55 C56 C51 . . 123.63(17) ?
C66 C61 C62 . . 119.39(17) ?
C66 C61 N3 . . 121.47(16) ?
C62 C61 N3 . . 118.99(17) ?
C63 C62 C61 . . 120.08(18) ?
C63 C62 H62 . . 120.0 ?
C61 C62 H62 . . 120.0 ?
C62 C63 C64 . . 120.62(18) ?
C62 C63 H63 . . 119.7 ?
C64 C63 H63 . . 119.7 ?
C65 C64 C63 . . 119.06(18) ?
C65 C64 H64 . . 120.5 ?
C63 C64 H64 . . 120.5 ?
C64 C65 C66 . . 120.92(19) ?
C64 C65 H65 . . 119.5 ?
C66 C65 H65 . . 119.5 ?
C65 C66 C61 . . 119.89(18) ?
C65 C66 H66 . . 120.1 ?
C61 C66 H66 . . 120.1 ?

loop_
_geom_bond_atom_site_label_1
_geom_bond_atom_site_label_2
_geom_bond_site_symmetry_2
_geom_bond_distance
_geom_bond_publ_flag
B1 O1 . 1.512(2) ?
B1 C1 . 1.619(3) ?
B1 C18 . 1.636(3) ?
B1 C51 . 1.640(3) ?
N1 C1 . 1.352(2) ?
N1 C2 . 1.384(2) ?
N1 C11 . 1.452(2) ?
N2 C1 . 1.357(2) ?
N2 C3 . 1.388(2) ?
N2 C31 . 1.453(2) ?
N3 C61 . 1.419(2) ?
N3 O1 . 1.4810(18) ?
N3 C18 . 1.503(2) ?
C2 C3 . 1.338(3) ?
C2 H2 . 0.95 ?
C3 H3 . 0.95 ?
C11 C16 . 1.396(3) ?
C11 C12 . 1.397(3) ?
C12 C13 . 1.392(3) ?
C12 C17 . 1.528(3) ?
C13 C14 . 1.389(3) ?
C13 H13 . 0.95 ?
C14 C15 . 1.383(3) ?
C14 H14 . 0.95 ?
C15 C16 . 1.398(3) ?
C15 H15 . 0.95 ?
C16 C20 . 1.520(3) ?
C17 C19 . 1.530(2) ?
C17 C18 . 1.547(2) ?
C17 H17 . 1.0 ?
C18 H18 . 1.0 ?
C19 H19A . 0.98 ?
C19 H19B . 0.98 ?
C19 H19C . 0.98 ?
C20 C22 . 1.531(3) ?
C20 C21 . 1.533(3) ?
C20 H20 . 1.0 ?
C21 H21A . 0.98 ?
C21 H21B . 0.98 ?
C21 H21C . 0.98 ?
C22 H22A . 0.98 ?
C22 H22B . 0.98 ?
C22 H22C . 0.98 ?
C31 C36 . 1.403(3) ?
C31 C32 . 1.404(3) ?
C32 C33 . 1.395(3) ?
C32 C37 . 1.520(3) ?
C33 C34 . 1.385(3) ?
C33 H33 . 0.95 ?
C34 C35 . 1.379(3) ?
C34 H34 . 0.95 ?
C35 C36 . 1.399(3) ?
C35 H35 . 0.95 ?
C36 C40 . 1.518(3) ?
C37 C39 . 1.533(3) ?
C37 C38 . 1.533(3) ?
C37 H37 . 1.0 ?
C38 H38A . 0.98 ?
C38 H38B . 0.98 ?
C38 H38C . 0.98 ?
C39 H39A . 0.98 ?
C39 H39B . 0.98 ?
C39 H39C . 0.98 ?
C40 C41 . 1.529(3) ?
C40 C42 . 1.537(3) ?
C40 H40 . 1.0 ?
C41 H41A . 0.98 ?
C41 H41B . 0.98 ?
C41 H41C . 0.98 ?
C42 H42A . 0.98 ?
C42 H42B . 0.98 ?
C42 H42C . 0.98 ?
C51 C56 . 1.386(3) ?
C51 C52 . 1.389(3) ?
C52 F52 . 1.358(2) ?
C52 C53 . 1.379(3) ?
C53 F53 . 1.348(2) ?
C53 C54 . 1.381(3) ?
C54 F54 . 1.340(2) ?
C54 C55 . 1.373(3) ?
C55 F55 . 1.351(2) ?
C55 C56 . 1.384(3) ?
C56 F56 . 1.357(2) ?
C61 C66 . 1.390(3) ?
C61 C62 . 1.399(3) ?
C62 C63 . 1.386(3) ?
C62 H62 . 0.95 ?
C63 C64 . 1.389(3) ?
C63 H63 . 0.95 ?
C64 C65 . 1.387(3) ?
C64 H64 . 0.95 ?
C65 C66 . 1.389(3) ?
C65 H65 . 0.95 ?
C66 H66 . 0.95 ?

loop_
_geom_torsion_atom_site_label_1
_geom_torsion_atom_site_label_2
_geom_torsion_atom_site_label_3
_geom_torsion_atom_site_label_4
_geom_torsion_site_symmetry_1
_geom_torsion_site_symmetry_2
_geom_torsion_site_symmetry_3
_geom_torsion_site_symmetry_4
_geom_torsion
_geom_torsion_publ_flag
C61 N3 O1 B1 . . . . 103.80(14) ?
C18 N3 O1 B1 . . . . -16.49(13) ?
C1 B1 O1 N3 . . . . 127.22(15) ?
C18 B1 O1 N3 . . . . 15.10(12) ?
C51 B1 O1 N3 . . . . -105.69(14) ?
C2 N1 C1 N2 . . . . 0.1(2) ?
C11 N1 C1 N2 . . . . 175.24(16) ?
C2 N1 C1 B1 . . . . -171.87(16) ?
C11 N1 C1 B1 . . . . 3.3(3) ?
C3 N2 C1 N1 . . . . 0.1(2) ?
C31 N2 C1 N1 . . . . -176.45(17) ?
C3 N2 C1 B1 . . . . 170.81(18) ?
C31 N2 C1 B1 . . . . -5.7(3) ?
O1 B1 C1 N1 . . . . -41.4(2) ?
C18 B1 C1 N1 . . . . 55.4(2) ?
C51 B1 C1 N1 . . . . -164.99(16) ?
O1 B1 C1 N2 . . . . 149.12(18) ?
C18 B1 C1 N2 . . . . -114.0(2) ?
C51 B1 C1 N2 . . . . 25.6(3) ?
C1 N1 C2 C3 . . . . -0.2(2) ?
C11 N1 C2 C3 . . . . -175.59(17) ?
N1 C2 C3 N2 . . . . 0.2(2) ?
C1 N2 C3 C2 . . . . -0.2(2) ?
C31 N2 C3 C2 . . . . 176.72(16) ?
C1 N1 C11 C16 . . . . 125.97(19) ?
C2 N1 C11 C16 . . . . -59.4(2) ?
C1 N1 C11 C12 . . . . -57.3(3) ?
C2 N1 C11 C12 . . . . 117.32(19) ?
C16 C11 C12 C13 . . . . 2.6(3) ?
N1 C11 C12 C13 . . . . -173.90(15) ?
C16 C11 C12 C17 . . . . -175.80(17) ?
N1 C11 C12 C17 . . . . 7.7(3) ?
C11 C12 C13 C14 . . . . 0.1(3) ?
C17 C12 C13 C14 . . . . 178.53(17) ?
C12 C13 C14 C15 . . . . -1.7(3) ?
C13 C14 C15 C16 . . . . 0.7(3) ?
C12 C11 C16 C15 . . . . -3.5(3) ?
N1 C11 C16 C15 . . . . 172.94(16) ?
C12 C11 C16 C20 . . . . 172.70(17) ?
N1 C11 C16 C20 . . . . -10.8(3) ?
C14 C15 C16 C11 . . . . 1.8(3) ?
C14 C15 C16 C20 . . . . -174.62(17) ?
C13 C12 C17 C19 . . . . 13.7(2) ?
C11 C12 C17 C19 . . . . -168.03(16) ?
C13 C12 C17 C18 . . . . -110.75(19) ?
C11 C12 C17 C18 . . . . 67.5(2) ?
C61 N3 C18 C17 . . . . 141.80(15) ?
O1 N3 C18 C17 . . . . -102.82(14) ?
C61 N3 C18 B1 . . . . -100.11(15) ?
O1 N3 C18 B1 . . . . 15.27(12) ?
C12 C17 C18 N3 . . . . 39.93(19) ?
C19 C17 C18 N3 . . . . -86.15(17) ?
C12 C17 C18 B1 . . . . -54.6(2) ?
C19 C17 C18 B1 . . . . 179.30(15) ?
O1 B1 C18 N3 . . . . -14.94(11) ?
C1 B1 C18 N3 . . . . -129.66(14) ?
C51 B1 C18 N3 . . . . 93.56(17) ?
O1 B1 C18 C17 . . . . 94.43(16) ?
C1 B1 C18 C17 . . . . -20.3(2) ?
C51 B1 C18 C17 . . . . -157.07(16) ?
C11 C16 C20 C22 . . . . 117.8(2) ?
C15 C16 C20 C22 . . . . -66.0(2) ?
C11 C16 C20 C21 . . . . -118.40(19) ?
C15 C16 C20 C21 . . . . 57.7(2) ?
C1 N2 C31 C36 . . . . -111.0(2) ?
C3 N2 C31 C36 . . . . 72.8(2) ?
C1 N2 C31 C32 . . . . 76.5(2) ?
C3 N2 C31 C32 . . . . -99.7(2) ?
C36 C31 C32 C33 . . . . -0.6(3) ?
N2 C31 C32 C33 . . . . 171.40(16) ?
C36 C31 C32 C37 . . . . -179.86(17) ?
N2 C31 C32 C37 . . . . -7.8(3) ?
C31 C32 C33 C34 . . . . -1.3(3) ?
C37 C32 C33 C34 . . . . 177.94(17) ?
C32 C33 C34 C35 . . . . 2.0(3) ?
C33 C34 C35 C36 . . . . -0.7(3) ?
C34 C35 C36 C31 . . . . -1.1(3) ?
C34 C35 C36 C40 . . . . 178.99(18) ?
C32 C31 C36 C35 . . . . 1.8(3) ?
N2 C31 C36 C35 . . . . -170.29(16) ?
C32 C31 C36 C40 . . . . -178.30(17) ?
N2 C31 C36 C40 . . . . 9.6(3) ?
C33 C32 C37 C39 . . . . 23.1(3) ?
C31 C32 C37 C39 . . . . -157.67(17) ?
C33 C32 C37 C38 . . . . -100.3(2) ?
C31 C32 C37 C38 . . . . 78.9(2) ?
C35 C36 C40 C41 . . . . -51.3(2) ?
C31 C36 C40 C41 . . . . 128.76(19) ?
C35 C36 C40 C42 . . . . 71.7(2) ?
C31 C36 C40 C42 . . . . -108.2(2) ?
O1 B1 C51 C56 . . . . 113.66(19) ?
C1 B1 C51 C56 . . . . -119.2(2) ?
C18 B1 C51 C56 . . . . 16.5(3) ?
O1 B1 C51 C52 . . . . -55.4(2) ?
C1 B1 C51 C52 . . . . 71.7(2) ?
C18 B1 C51 C52 . . . . -152.55(17) ?
C56 C51 C52 F52 . . . . -179.14(15) ?
B1 C51 C52 F52 . . . . -8.5(2) ?
C56 C51 C52 C53 . . . . -0.1(3) ?
B1 C51 C52 C53 . . . . 170.55(17) ?
F52 C52 C53 F53 . . . . 0.4(3) ?
C51 C52 C53 F53 . . . . -178.71(17) ?
F52 C52 C53 C54 . . . . -179.57(15) ?
C51 C52 C53 C54 . . . . 1.4(3) ?
F53 C53 C54 F54 . . . . -1.1(3) ?
C52 C53 C54 F54 . . . . 178.82(16) ?
F53 C53 C54 C55 . . . . 179.13(17) ?
C52 C53 C54 C55 . . . . -0.9(3) ?
F54 C54 C55 F55 . . . . 0.5(3) ?
C53 C54 C55 F55 . . . . -179.71(16) ?
F54 C54 C55 C56 . . . . 179.56(16) ?
C53 C54 C55 C56 . . . . -0.7(3) ?
F55 C55 C56 F56 . . . . 2.3(3) ?
C54 C55 C56 F56 . . . . -176.73(16) ?
F55 C55 C56 C51 . . . . -178.89(16) ?
C54 C55 C56 C51 . . . . 2.1(3) ?
C52 C51 C56 F56 . . . . 177.11(15) ?
B1 C51 C56 F56 . . . . 7.8(3) ?
C52 C51 C56 C55 . . . . -1.6(3) ?
B1 C51 C56 C55 . . . . -170.98(18) ?
O1 N3 C61 C66 . . . . 20.8(2) ?
C18 N3 C61 C66 . . . . 126.25(18) ?
O1 N3 C61 C62 . . . . -163.62(14) ?
C18 N3 C61 C62 . . . . -58.2(2) ?
C66 C61 C62 C63 . . . . -2.0(3) ?
N3 C61 C62 C63 . . . . -177.66(16) ?
C61 C62 C63 C64 . . . . 0.6(3) ?
C62 C63 C64 C65 . . . . 1.3(3) ?
C63 C64 C65 C66 . . . . -1.7(3) ?
C64 C65 C66 C61 . . . . 0.2(3) ?
C62 C61 C66 C65 . . . . 1.6(3) ?
N3 C61 C66 C65 . . . . 177.16(16) ?
